data_7116808
loop_
_publ_author_name
'Xiaoguang Zhou'
'Bing Wei'
'Xiu-Li Sun'
'Yong Tang'
'Zuowei Xie'

_publ_section_title
;
 Asymmetric hydroamination catalyzed by a new chiral zirconium system:
 reaction scope and mechanism
;
_journal_name_full Chem.Commun.
_journal_page_first 5751
_journal_paper_doi 10.1039/C4cc10032H
_journal_volume 51
_journal_year 2015
_chemical_absolute_configuration ad
_chemical_formula_sum 'C61 H59 N O2 Zr'
_chemical_formula_weight 929.31
_chemical_name_systematic
; 
 ? 
;
_space_group_IT_number 19
_symmetry_cell_setting orthorhombic
_symmetry_space_group_name_Hall 'P 2ac 2ab'
_symmetry_space_group_name_H-M 'P 21 21 21'
_atom_sites_solution_hydrogens geom
_atom_sites_solution_primary direct
_atom_sites_solution_secondary difmap
_audit_creation_method SHELXL-97
_audit_update_record
;
2014-07-26 deposited with the CCDC.
2015-02-19 downloaded from the CCDC.
;
_cell_angle_alpha 90.00
_cell_angle_beta 90.00
_cell_angle_gamma 90.00
_cell_formula_units_Z 4
_cell_length_a 9.9859(9)
_cell_length_b 10.2631(10)
_cell_length_c 46.379(5)
_cell_measurement_reflns_used 5336
_cell_measurement_temperature 140(2)
_cell_measurement_theta_max 26.79
_cell_measurement_theta_min 2.22
_cell_volume 4753.2(8)
_computing_cell_refinement 'Bruker SAINT'
_computing_data_collection 'Bruker APEX2'
_computing_data_reduction 'Bruker SAINT'
_computing_molecular_graphics 'Bruker SHELXTL'
_computing_publication_material 'Bruker SHELXTL'
_computing_structure_refinement 'SHELXL-97 (Sheldrick, 1997)'
_computing_structure_solution 'SHELXS-97 (Sheldrick, 1990)'
_diffrn_ambient_temperature 140(2)
_diffrn_measured_fraction_theta_full 0.996
_diffrn_measured_fraction_theta_max 0.996
_diffrn_measurement_device_type 'Bruker APEX-II CCD'
_diffrn_measurement_method '\f and \w scans'
_diffrn_radiation_monochromator graphite
_diffrn_radiation_source 'fine-focus sealed tube'
_diffrn_radiation_type MoK\a
_diffrn_radiation_wavelength 0.71073
_diffrn_reflns_av_R_equivalents 0.0979
_diffrn_reflns_av_sigmaI/netI 0.1100
_diffrn_reflns_limit_h_max 14
_diffrn_reflns_limit_h_min -10
_diffrn_reflns_limit_k_max 14
_diffrn_reflns_limit_k_min -14
_diffrn_reflns_limit_l_max 66
_diffrn_reflns_limit_l_min -64
_diffrn_reflns_number 47013
_diffrn_reflns_theta_full 30.50
_diffrn_reflns_theta_max 30.50
_diffrn_reflns_theta_min 1.76
_diffrn_standards_number 0
_exptl_absorpt_coefficient_mu 0.277
_exptl_absorpt_correction_T_max 0.9863
_exptl_absorpt_correction_T_min 0.9340
_exptl_absorpt_correction_type multi-scan
_exptl_absorpt_process_details sadabs
_exptl_crystal_colour colourless
_exptl_crystal_density_diffrn 1.299
_exptl_crystal_density_method 'not measured'
_exptl_crystal_description block
_exptl_crystal_F_000 1952
_exptl_crystal_size_max 0.25
_exptl_crystal_size_mid 0.15
_exptl_crystal_size_min 0.05
_refine_diff_density_max 0.801
_refine_diff_density_min -0.906
_refine_diff_density_rms 0.074
_refine_ls_abs_structure_details 'Flack H D (1983), Acta Cryst. A39, 876-881'
_refine_ls_abs_structure_Flack 0.04(2)
_refine_ls_extinction_method none
_refine_ls_goodness_of_fit_ref 0.961
_refine_ls_hydrogen_treatment mixed
_refine_ls_matrix_type full
_refine_ls_number_parameters 586
_refine_ls_number_reflns 14461
_refine_ls_number_restraints 0
_refine_ls_restrained_S_all 0.961
_refine_ls_R_factor_all 0.0859
_refine_ls_R_factor_gt 0.0533
_refine_ls_shift/su_max 0.030
_refine_ls_shift/su_mean 0.002
_refine_ls_structure_factor_coef Fsqd
_refine_ls_weighting_details 'calc w=1/[\s^2^(Fo^2^)+(0.0308P)^2^+0.0000P] where P=(Fo^2^+2Fc^2^)/3'
_refine_ls_weighting_scheme calc
_refine_ls_wR_factor_gt 0.0810
_refine_ls_wR_factor_ref 0.0883
_reflns_number_gt 10544
_reflns_number_total 14461
_reflns_threshold_expression >2sigma(I)
_cod_data_source_file c4cc10032h2.cif
_cod_data_source_block 5d
_cod_original_sg_symbol_H-M P2(1)2(1)2(1)
_cod_database_code 7116808

loop_
_symmetry_equiv_pos_as_xyz
'x, y, z'
'x+1/2, -y+1/2, -z'
'-x, y+1/2, -z+1/2'
'-x+1/2, -y, z+1/2'

loop_
_atom_site_label
_atom_site_type_symbol
_atom_site_fract_x
_atom_site_fract_y
_atom_site_fract_z
_atom_site_U_iso_or_equiv
_atom_site_adp_type
_atom_site_occupancy
_atom_site_symmetry_multiplicity
_atom_site_calc_flag
_atom_site_refinement_flags
Zr1 Zr 0.32555(3) 0.78927(2) 0.155811(5) 0.01484(5) Uani 1 1 d .
N1 N 0.2419(2) 1.00454(19) 0.15441(5) 0.0154(4) Uani 1 1 d .
O1 O 0.25782(18) 0.79910(18) 0.11573(4) 0.0177(4) Uani 1 1 d .
O2 O 0.35052(18) 0.86716(16) 0.19417(4) 0.0164(4) Uani 1 1 d .
C1 C 0.3400(3) 0.9942(2) 0.20494(5) 0.0160(5) Uani 1 1 d .
C2 C 0.3042(3) 1.0849(2) 0.17832(6) 0.0161(6) Uani 1 1 d .
H2A H 0.3890 1.1244 0.1709 0.019 Uiso 1 1 calc R
C3 C 0.2698(3) 1.0699(2) 0.12595(6) 0.0200(6) Uani 1 1 d .
H3A H 0.3675 1.0673 0.1224 0.024 Uiso 1 1 calc R
H3B H 0.2433 1.1626 0.1275 0.024 Uiso 1 1 calc R
C4 C 0.1991(3) 1.0108(2) 0.10014(6) 0.0174(6) Uani 1 1 d .
C5 C 0.1334(3) 1.0903(3) 0.08037(6) 0.0206(6) Uani 1 1 d .
H5A H 0.1321 1.1817 0.0836 0.025 Uiso 1 1 calc R
C6 C 0.0694(3) 1.0404(3) 0.05605(6) 0.0181(6) Uani 1 1 d .
C7 C 0.0776(3) 0.9058(3) 0.05184(6) 0.0182(6) Uani 1 1 d .
H7A H 0.0385 0.8700 0.0349 0.022 Uiso 1 1 calc R
C8 C 0.1402(3) 0.8213(2) 0.07111(6) 0.0161(6) Uani 1 1 d .
C9 C 0.2011(3) 0.8754(2) 0.09557(6) 0.0163(6) Uani 1 1 d .
C39 C -0.0048(3) 1.1279(3) 0.03458(6) 0.0229(6) Uani 1 1 d .
C40 C -0.0807(3) 1.2367(3) 0.05035(7) 0.0284(7) Uani 1 1 d .
H40A H -0.0174 1.2886 0.0617 0.043 Uiso 1 1 calc R
H40B H -0.1478 1.1981 0.0632 0.043 Uiso 1 1 calc R
H40C H -0.1253 1.2928 0.0362 0.043 Uiso 1 1 calc R
C41 C 0.0945(3) 1.1894(3) 0.01342(6) 0.0329(8) Uani 1 1 d .
H41A H 0.1432 1.1204 0.0032 0.049 Uiso 1 1 calc R
H41B H 0.1582 1.2439 0.0240 0.049 Uiso 1 1 calc R
H41C H 0.0458 1.2430 -0.0006 0.049 Uiso 1 1 calc R
C42 C -0.1093(4) 1.0500(3) 0.01736(7) 0.0379(9) Uani 1 1 d .
H42A H -0.0647 0.9793 0.0069 0.057 Uiso 1 1 calc R
H42B H -0.1541 1.1078 0.0036 0.057 Uiso 1 1 calc R
H42C H -0.1757 1.0132 0.0306 0.057 Uiso 1 1 calc R
C36 C 0.2035(3) 1.1943(2) 0.18361(6) 0.0216(6) Uani 1 1 d .
H36A H 0.2214 1.2691 0.1707 0.026 Uiso 1 1 calc R
H36B H 0.2077 1.2245 0.2039 0.026 Uiso 1 1 calc R
C37 C 0.0664(3) 1.1339(3) 0.17701(7) 0.0288(7) Uani 1 1 d .
H37A H 0.0160 1.1181 0.1951 0.035 Uiso 1 1 calc R
H37B H 0.0131 1.1924 0.1645 0.035 Uiso 1 1 calc R
C38 C 0.0956(3) 1.0047(3) 0.16149(6) 0.0221(7) Uani 1 1 d .
H38A H 0.0733 0.9300 0.1741 0.027 Uiso 1 1 calc R
H38B H 0.0416 0.9981 0.1436 0.027 Uiso 1 1 calc R
C24 C 0.4781(3) 1.0320(3) 0.21703(6) 0.0184(6) Uani 1 1 d .
C25 C 0.5262(3) 1.1590(3) 0.21665(6) 0.0220(6) Uani 1 1 d .
H25A H 0.4703 1.2275 0.2100 0.026 Uiso 1 1 calc R
C26 C 0.6551(3) 1.1867(3) 0.22593(6) 0.0266(7) Uani 1 1 d .
H26A H 0.6869 1.2739 0.2254 0.032 Uiso 1 1 calc R
C27 C 0.7373(3) 1.0887(3) 0.23583(7) 0.0279(7) Uani 1 1 d .
H27A H 0.8261 1.1079 0.2419 0.034 Uiso 1 1 calc R
C28 C 0.6900(3) 0.9624(3) 0.23690(7) 0.0286(7) Uani 1 1 d .
H28A H 0.7459 0.8946 0.2439 0.034 Uiso 1 1 calc R
C29 C 0.5610(3) 0.9341(3) 0.22771(6) 0.0227(6) Uani 1 1 d .
H29A H 0.5288 0.8471 0.2287 0.027 Uiso 1 1 calc R
C30 C 0.2358(3) 0.9948(3) 0.22968(6) 0.0181(6) Uani 1 1 d .
C31 C 0.2364(3) 1.0906(3) 0.25093(6) 0.0242(6) Uani 1 1 d .
H31A H 0.2987 1.1604 0.2497 0.029 Uiso 1 1 calc R
C32 C 0.1474(3) 1.0857(3) 0.27383(6) 0.0309(8) Uani 1 1 d .
H32A H 0.1488 1.1523 0.2881 0.037 Uiso 1 1 calc R
C33 C 0.0571(3) 0.9853(3) 0.27610(7) 0.0317(8) Uani 1 1 d .
H33A H -0.0030 0.9817 0.2920 0.038 Uiso 1 1 calc R
C34 C 0.0542(3) 0.8894(3) 0.25515(7) 0.0272(7) Uani 1 1 d .
H34A H -0.0089 0.8203 0.2564 0.033 Uiso 1 1 calc R
C35 C 0.1434(3) 0.8943(3) 0.23238(6) 0.0212(6) Uani 1 1 d .
H35A H 0.1414 0.8274 0.2182 0.025 Uiso 1 1 calc R
C43 C 0.1262(3) 0.6705(2) 0.06802(6) 0.0179(6) Uani 1 1 d .
C17 C 0.5454(3) 0.7620(3) 0.14398(7) 0.0244(7) Uani 1 1 d .
H17A H 0.5963 0.7307 0.1609 0.029 Uiso 1 1 calc R
H17B H 0.5541 0.6967 0.1284 0.029 Uiso 1 1 calc R
C18 C 0.5991(3) 0.8894(3) 0.13423(6) 0.0212(6) Uani 1 1 d .
C19 C 0.5890(3) 0.9309(3) 0.10554(7) 0.0316(8) Uani 1 1 d .
H19A H 0.5495 0.8745 0.0917 0.038 Uiso 1 1 calc R
C20 C 0.6350(3) 1.0513(3) 0.09689(8) 0.0387(9) Uani 1 1 d .
H20A H 0.6253 1.0768 0.0773 0.046 Uiso 1 1 calc R
C21 C 0.6947(4) 1.1353(3) 0.11618(8) 0.0393(9) Uani 1 1 d .
H21A H 0.7267 1.2181 0.1101 0.047 Uiso 1 1 calc R
C22 C 0.7070(3) 1.0963(3) 0.14448(7) 0.0367(9) Uani 1 1 d .
H22A H 0.7476 1.1530 0.1581 0.044 Uiso 1 1 calc R
C23 C 0.6606(3) 0.9751(3) 0.15331(7) 0.0286(6) Uani 1 1 d .
H23A H 0.6712 0.9501 0.1729 0.034 Uiso 1 1 calc R
C10 C 0.1934(3) 0.6244(3) 0.17143(6) 0.0247(7) Uani 1 1 d .
H10A H 0.1571 0.6368 0.1911 0.030 Uiso 1 1 calc R
H10B H 0.1224 0.5985 0.1577 0.030 Uiso 1 1 calc R
C11 C 0.3136(3) 0.5442(2) 0.17014(6) 0.0232(6) Uani 1 1 d .
C12 C 0.4086(3) 0.5443(3) 0.19249(7) 0.0319(8) Uani 1 1 d .
H12A H 0.3901 0.5917 0.2096 0.038 Uiso 1 1 calc R
C13 C 0.5272(4) 0.4778(3) 0.19021(8) 0.0403(9) Uani 1 1 d .
H13A H 0.5880 0.4777 0.2060 0.048 Uiso 1 1 calc R
C14 C 0.5591(4) 0.4112(3) 0.16534(8) 0.0392(9) Uani 1 1 d .
H14A H 0.6405 0.3637 0.1641 0.047 Uiso 1 1 calc R
C15 C 0.4715(3) 0.4138(3) 0.14203(7) 0.0320(8) Uani 1 1 d .
H15A H 0.4938 0.3697 0.1247 0.038 Uiso 1 1 calc R
C16 C 0.3515(3) 0.4810(3) 0.14419(7) 0.0289(7) Uani 1 1 d .
H16A H 0.2934 0.4847 0.1280 0.035 Uiso 1 1 calc R
C44 C 0.2637(3) 0.5998(3) 0.06585(6) 0.0190(6) Uani 1 1 d .
C45 C 0.3854(3) 0.6629(3) 0.06870(6) 0.0255(7) Uani 1 1 d .
H45A H 0.3866 0.7544 0.0718 0.031 Uiso 1 1 calc R
C46 C 0.5056(3) 0.5957(3) 0.06713(7) 0.0326(8) Uani 1 1 d .
H46A H 0.5877 0.6415 0.0692 0.039 Uiso 1 1 calc R
C47 C 0.5071(3) 0.4626(3) 0.06252(7) 0.0338(8) Uani 1 1 d .
H47A H 0.5894 0.4162 0.0622 0.041 Uiso 1 1 calc R
C48 C 0.3874(3) 0.3981(3) 0.05834(7) 0.0324(8) Uani 1 1 d .
H48A H 0.3872 0.3070 0.0547 0.039 Uiso 1 1 calc R
C49 C 0.2679(3) 0.4656(3) 0.05937(7) 0.0261(7) Uani 1 1 d .
H49A H 0.1866 0.4205 0.0556 0.031 Uiso 1 1 calc R
C50 C 0.0464(3) 0.6384(3) 0.04020(6) 0.0211(6) Uani 1 1 d .
C51 C 0.1108(3) 0.6374(3) 0.01375(6) 0.0275(7) Uani 1 1 d .
H51A H 0.2045 0.6529 0.0130 0.033 Uiso 1 1 calc R
C52 C 0.0420(4) 0.6142(3) -0.01163(7) 0.0377(9) Uani 1 1 d .
H52A H 0.0884 0.6155 -0.0295 0.045 Uiso 1 1 calc R
C53 C -0.0932(4) 0.5895(3) -0.01110(8) 0.0395(9) Uani 1 1 d .
H53A H -0.1402 0.5706 -0.0284 0.047 Uiso 1 1 calc R
C54 C -0.1592(4) 0.5925(3) 0.01496(7) 0.0378(8) Uani 1 1 d .
H54A H -0.2532 0.5785 0.0155 0.045 Uiso 1 1 calc R
C55 C -0.0908(3) 0.6155(3) 0.04047(7) 0.0282(7) Uani 1 1 d .
H55A H -0.1380 0.6156 0.0582 0.034 Uiso 1 1 calc R
C56 C 0.0423(3) 0.6235(3) 0.09456(6) 0.0200(6) Uani 1 1 d .
C57 C 0.0407(3) 0.4942(3) 0.10388(7) 0.0254(7) Uani 1 1 d .
H57A H 0.0991 0.4328 0.0951 0.030 Uiso 1 1 calc R
C58 C -0.0449(4) 0.4537(3) 0.12578(8) 0.0387(9) Uani 1 1 d .
H58A H -0.0445 0.3650 0.1317 0.046 Uiso 1 1 calc R
C59 C -0.1299(3) 0.5398(4) 0.13897(8) 0.0432(9) Uani 1 1 d .
H59A H -0.1884 0.5116 0.1539 0.052 Uiso 1 1 calc R
C60 C -0.1288(3) 0.6681(3) 0.13024(8) 0.0419(9) Uani 1 1 d .
H60A H -0.1858 0.7295 0.1394 0.050 Uiso 1 1 calc R
C61 C -0.0456(3) 0.7076(3) 0.10827(6) 0.0286(6) Uani 1 1 d .
H61A H -0.0485 0.7961 0.1023 0.034 Uiso 1 1 calc R

loop_
_atom_site_aniso_label
_atom_site_aniso_U_11
_atom_site_aniso_U_22
_atom_site_aniso_U_33
_atom_site_aniso_U_23
_atom_site_aniso_U_13
_atom_site_aniso_U_12
Zr1 0.01673(11) 0.01215(9) 0.01563(10) 0.00010(11) 0.00011(12) -0.00077(11)
N1 0.0177(11) 0.0153(10) 0.0132(10) 0.0027(10) -0.0013(11) -0.0011(8)
O1 0.0213(10) 0.0154(9) 0.0163(9) 0.0000(8) -0.0037(7) 0.0013(8)
O2 0.0193(12) 0.0127(8) 0.0172(9) -0.0011(7) -0.0009(8) 0.0006(7)
C1 0.0200(16) 0.0119(11) 0.0161(12) -0.0008(9) -0.0042(12) 0.0012(11)
C2 0.0195(17) 0.0115(11) 0.0172(13) -0.0004(10) -0.0028(12) -0.0030(11)
C3 0.0281(17) 0.0132(13) 0.0186(14) 0.0026(11) -0.0037(12) -0.0057(11)
C4 0.0194(17) 0.0173(12) 0.0155(13) -0.0005(10) 0.0003(11) -0.0043(11)
C5 0.0285(18) 0.0135(12) 0.0199(14) 0.0008(11) -0.0012(12) -0.0041(11)
C6 0.0196(16) 0.0181(13) 0.0165(14) 0.0011(11) -0.0029(11) -0.0016(11)
C7 0.0200(16) 0.0217(14) 0.0128(14) -0.0038(11) -0.0020(11) -0.0026(12)
C8 0.0175(16) 0.0145(13) 0.0164(13) -0.0018(9) -0.0012(10) -0.0024(10)
C9 0.0163(16) 0.0160(12) 0.0166(13) 0.0023(10) 0.0003(10) -0.0025(10)
C39 0.0332(18) 0.0163(13) 0.0192(15) 0.0008(11) -0.0070(13) -0.0003(12)
C40 0.0307(19) 0.0294(17) 0.0250(16) -0.0015(12) -0.0024(13) 0.0043(13)
C41 0.050(2) 0.0279(18) 0.0213(15) 0.0068(13) 0.0056(14) 0.0011(15)
C42 0.051(2) 0.0256(16) 0.037(2) 0.0030(14) -0.0246(17) -0.0002(15)
C36 0.0300(18) 0.0141(13) 0.0206(13) -0.0001(11) -0.0019(11) 0.0050(12)
C37 0.0253(19) 0.0256(16) 0.0355(19) 0.0011(14) -0.0002(14) 0.0084(14)
C38 0.0200(16) 0.0235(14) 0.0229(17) 0.0036(12) -0.0027(12) -0.0014(12)
C24 0.0211(16) 0.0205(13) 0.0137(13) -0.0028(11) -0.0019(11) 0.0009(11)
C25 0.0234(17) 0.0192(13) 0.0235(16) -0.0006(11) -0.0054(12) 0.0006(11)
C26 0.0310(19) 0.0198(15) 0.0291(15) 0.0006(11) -0.0103(13) -0.0060(13)
C27 0.0210(17) 0.0338(17) 0.0289(17) 0.0013(14) -0.0079(13) -0.0036(13)
C28 0.0275(19) 0.0252(14) 0.0331(17) 0.0045(12) -0.0065(15) 0.0057(14)
C29 0.0245(17) 0.0203(14) 0.0231(16) 0.0008(12) -0.0058(13) -0.0021(12)
C30 0.0226(16) 0.0167(13) 0.0149(14) 0.0011(10) -0.0032(11) 0.0067(11)
C31 0.0290(18) 0.0231(15) 0.0206(15) -0.0013(12) -0.0029(13) 0.0046(13)
C32 0.038(2) 0.0334(16) 0.0212(15) -0.0070(13) 0.0031(14) 0.0115(15)
C33 0.033(2) 0.0416(19) 0.0209(16) 0.0053(14) 0.0066(14) 0.0135(15)
C34 0.0195(17) 0.0304(17) 0.0318(18) 0.0057(14) 0.0001(13) 0.0062(13)
C35 0.0219(18) 0.0231(14) 0.0186(14) 0.0025(11) -0.0018(11) 0.0018(12)
C43 0.0184(15) 0.0147(12) 0.0207(15) -0.0041(10) -0.0039(11) -0.0018(10)
C17 0.0208(17) 0.0224(15) 0.0301(16) 0.0042(12) 0.0060(13) 0.0016(11)
C18 0.0104(14) 0.0226(14) 0.0307(17) -0.0022(12) 0.0035(12) 0.0011(11)
C19 0.031(2) 0.0355(18) 0.0285(18) -0.0023(14) 0.0040(14) -0.0112(15)
C20 0.038(2) 0.045(2) 0.0335(19) 0.0112(16) 0.0077(15) -0.0060(16)
C21 0.043(2) 0.0256(16) 0.049(2) -0.0013(15) 0.0142(18) -0.0102(16)
C22 0.035(2) 0.0363(18) 0.0388(19) -0.0163(15) 0.0095(15) -0.0093(15)
C23 0.0219(16) 0.0339(14) 0.0302(16) -0.0010(14) -0.0003(16) -0.0015(13)
C10 0.0290(19) 0.0218(13) 0.0235(15) -0.0010(11) 0.0029(13) -0.0044(13)
C11 0.0344(18) 0.0140(12) 0.0213(14) 0.0048(10) 0.0032(14) -0.0092(13)
C12 0.045(2) 0.0189(15) 0.0320(19) 0.0043(13) -0.0052(16) -0.0056(14)
C13 0.049(2) 0.0234(16) 0.048(2) 0.0126(16) -0.0216(19) -0.0036(16)
C14 0.034(2) 0.0204(15) 0.064(3) 0.0112(16) 0.0001(17) -0.0011(14)
C15 0.038(2) 0.0248(16) 0.0329(18) 0.0008(14) 0.0096(16) -0.0003(15)
C16 0.037(2) 0.0246(14) 0.0249(15) 0.0027(12) -0.0003(14) -0.0050(14)
C44 0.0163(15) 0.0256(14) 0.0151(14) -0.0038(12) 0.0009(11) 0.0024(12)
C45 0.0275(18) 0.0279(15) 0.0210(16) -0.0060(12) 0.0035(13) -0.0006(13)
C46 0.0229(18) 0.048(2) 0.0273(18) -0.0052(16) 0.0022(14) 0.0003(15)
C47 0.027(2) 0.048(2) 0.0264(18) -0.0038(15) 0.0032(14) 0.0174(16)
C48 0.039(2) 0.0290(16) 0.0297(18) -0.0069(14) 0.0018(15) 0.0126(15)
C49 0.0274(18) 0.0222(15) 0.0289(17) -0.0025(13) -0.0015(13) 0.0011(13)
C50 0.0271(18) 0.0144(13) 0.0217(16) -0.0026(11) -0.0060(13) 0.0018(12)
C51 0.0288(18) 0.0293(16) 0.0244(17) -0.0057(13) -0.0072(13) 0.0029(13)
C52 0.049(2) 0.0404(19) 0.0238(18) -0.0081(15) -0.0073(16) 0.0111(17)
C53 0.045(2) 0.0367(19) 0.037(2) -0.0032(16) -0.0215(18) -0.0013(17)
C54 0.033(2) 0.0340(17) 0.046(2) 0.0013(15) -0.0155(18) -0.0091(16)
C55 0.0302(19) 0.0255(16) 0.0290(18) 0.0003(13) -0.0090(14) -0.0037(13)
C56 0.0171(16) 0.0211(14) 0.0218(15) 0.0001(11) -0.0058(12) -0.0035(11)
C57 0.0287(18) 0.0214(15) 0.0260(16) -0.0026(12) -0.0060(13) -0.0040(13)
C58 0.042(2) 0.0348(19) 0.039(2) 0.0091(16) -0.0044(17) -0.0199(17)
C59 0.030(2) 0.057(2) 0.043(2) 0.0096(18) 0.0089(16) -0.0176(17)
C60 0.025(2) 0.048(2) 0.052(2) 0.0060(17) 0.0099(16) 0.0051(15)
C61 0.0212(16) 0.0299(15) 0.0347(17) 0.0013(16) 0.0030(12) 0.0030(15)

loop_
_atom_type_symbol
_atom_type_description
_atom_type_scat_dispersion_real
_atom_type_scat_dispersion_imag
_atom_type_scat_source
C C 0.0033 0.0016 'International Tables Vol C Tables 4.2.6.8 and 6.1.1.4'
H H 0.0000 0.0000 'International Tables Vol C Tables 4.2.6.8 and 6.1.1.4'
N N 0.0061 0.0033 'International Tables Vol C Tables 4.2.6.8 and 6.1.1.4'
O O 0.0106 0.0060 'International Tables Vol C Tables 4.2.6.8 and 6.1.1.4'
Zr Zr -2.9673 0.5597 'International Tables Vol C Tables 4.2.6.8 and 6.1.1.4'

loop_
_geom_angle_atom_site_label_1
_geom_angle_atom_site_label_2
_geom_angle_atom_site_label_3
_geom_angle
O2 Zr1 O1 150.66(7)
O2 Zr1 C10 95.07(9)
O1 Zr1 C10 98.00(9)
O2 Zr1 C17 98.37(10)
O1 Zr1 C17 96.26(10)
C10 Zr1 C17 123.11(10)
O2 Zr1 N1 71.91(8)
O1 Zr1 N1 78.81(8)
C10 Zr1 N1 120.09(9)
C17 Zr1 N1 116.65(8)
O2 Zr1 C11 99.65(8)
O1 Zr1 C11 105.85(8)
C10 Zr1 C11 33.91(10)
C17 Zr1 C11 89.26(10)
N1 Zr1 C11 153.36(9)
C38 N1 C3 111.8(2)
C38 N1 C2 103.9(2)
C3 N1 C2 108.83(19)
C38 N1 Zr1 109.88(15)
C3 N1 Zr1 112.03(16)
C2 N1 Zr1 110.10(15)
C9 O1 Zr1 145.69(17)
C1 O2 Zr1 133.77(15)
O2 C1 C24 107.3(2)
O2 C1 C30 108.5(2)
C24 C1 C30 109.3(2)
O2 C1 C2 106.60(19)
C24 C1 C2 109.8(2)
C30 C1 C2 115.0(2)
N1 C2 C36 104.3(2)
N1 C2 C1 110.02(19)
C36 C2 C1 117.1(2)
N1 C2 H2A 108.4
C36 C2 H2A 108.4
C1 C2 H2A 108.4
N1 C3 C4 115.3(2)
N1 C3 H3A 108.4
C4 C3 H3A 108.4
N1 C3 H3B 108.4
C4 C3 H3B 108.4
H3A C3 H3B 107.5
C5 C4 C9 119.1(2)
C5 C4 C3 120.4(2)
C9 C4 C3 120.5(2)
C4 C5 C6 122.3(2)
C4 C5 H5A 118.8
C6 C5 H5A 118.8
C5 C6 C7 116.7(2)
C5 C6 C39 122.2(2)
C7 C6 C39 121.1(2)
C8 C7 C6 123.5(2)
C8 C7 H7A 118.3
C6 C7 H7A 118.2
C7 C8 C9 117.8(2)
C7 C8 C43 121.2(2)
C9 C8 C43 120.4(2)
O1 C9 C4 118.5(2)
O1 C9 C8 120.9(2)
C4 C9 C8 120.5(2)
C41 C39 C40 109.0(2)
C41 C39 C6 110.1(2)
C40 C39 C6 110.8(2)
C41 C39 C42 108.7(3)
C40 C39 C42 106.9(3)
C6 C39 C42 111.2(2)
C39 C40 H40A 109.5
C39 C40 H40B 109.5
H40A C40 H40B 109.5
C39 C40 H40C 109.5
H40A C40 H40C 109.5
H40B C40 H40C 109.5
C39 C41 H41A 109.5
C39 C41 H41B 109.5
H41A C41 H41B 109.5
C39 C41 H41C 109.5
H41A C41 H41C 109.5
H41B C41 H41C 109.5
C39 C42 H42A 109.5
C39 C42 H42B 109.5
H42A C42 H42B 109.5
C39 C42 H42C 109.5
H42A C42 H42C 109.5
H42B C42 H42C 109.5
C2 C36 C37 105.0(2)
C2 C36 H36A 110.7
C37 C36 H36A 110.7
C2 C36 H36B 110.7
C37 C36 H36B 110.7
H36A C36 H36B 108.8
C38 C37 C36 105.8(2)
C38 C37 H37A 110.6
C36 C37 H37A 110.6
C38 C37 H37B 110.6
C36 C37 H37B 110.6
H37A C37 H37B 108.7
N1 C38 C37 106.8(2)
N1 C38 H38A 110.4
C37 C38 H38A 110.4
N1 C38 H38B 110.4
C37 C38 H38B 110.4
H38A C38 H38B 108.6
C25 C24 C29 118.4(3)
C25 C24 C1 122.8(2)
C29 C24 C1 118.7(2)
C26 C25 C24 120.6(3)
C26 C25 H25A 119.7
C24 C25 H25A 119.7
C27 C26 C25 120.5(3)
C27 C26 H26A 119.8
C25 C26 H26A 119.8
C28 C27 C26 119.6(3)
C28 C27 H27A 120.2
C26 C27 H27A 120.2
C27 C28 C29 120.2(3)
C27 C28 H28A 119.9
C29 C28 H28A 119.9
C28 C29 C24 120.7(3)
C28 C29 H29A 119.7
C24 C29 H29A 119.7
C35 C30 C31 117.6(3)
C35 C30 C1 120.6(2)
C31 C30 C1 121.6(3)
C32 C31 C30 121.0(3)
C32 C31 H31A 119.5
C30 C31 H31A 119.5
C33 C32 C31 120.4(3)
C33 C32 H32A 119.8
C31 C32 H32A 119.8
C32 C33 C34 119.6(3)
C32 C33 H33A 120.2
C34 C33 H33A 120.2
C35 C34 C33 119.8(3)
C35 C34 H34A 120.1
C33 C34 H34A 120.1
C34 C35 C30 121.6(3)
C34 C35 H35A 119.2
C30 C35 H35A 119.2
C8 C43 C44 112.9(2)
C8 C43 C50 109.5(2)
C44 C43 C50 107.5(2)
C8 C43 C56 106.4(2)
C44 C43 C56 112.3(2)
C50 C43 C56 108.3(2)
C18 C17 Zr1 108.23(18)
C18 C17 H17A 110.1
Zr1 C17 H17A 110.1
C18 C17 H17B 110.1
Zr1 C17 H17B 110.1
H17A C17 H17B 108.4
C19 C18 C23 116.4(3)
C19 C18 C17 122.1(3)
C23 C18 C17 121.5(3)
C20 C19 C18 121.7(3)
C20 C19 H19A 119.2
C18 C19 H19A 119.2
C21 C20 C19 121.1(3)
C21 C20 H20A 119.5
C19 C20 H20A 119.5
C22 C21 C20 118.4(3)
C22 C21 H21A 120.8
C20 C21 H21A 120.8
C21 C22 C23 120.8(3)
C21 C22 H22A 119.6
C23 C22 H22A 119.6
C22 C23 C18 121.7(3)
C22 C23 H23A 119.1
C18 C23 H23A 119.1
C11 C10 Zr1 85.94(17)
C11 C10 H10A 114.3
Zr1 C10 H10A 114.3
C11 C10 H10B 114.3
Zr1 C10 H10B 114.3
H10A C10 H10B 111.5
C12 C11 C16 116.5(3)
C12 C11 C10 121.7(3)
C16 C11 C10 120.8(3)
C12 C11 Zr1 99.01(18)
C16 C11 Zr1 102.30(17)
C10 C11 Zr1 60.15(14)
C13 C12 C11 121.7(3)
C13 C12 H12A 119.1
C11 C12 H12A 119.1
C12 C13 C14 120.7(3)
C12 C13 H13A 119.6
C14 C13 H13A 119.6
C13 C14 C15 119.7(3)
C13 C14 H14A 120.1
C15 C14 H14A 120.1
C16 C15 C14 119.8(3)
C16 C15 H15A 120.1
C14 C15 H15A 120.1
C15 C16 C11 121.3(3)
C15 C16 H16A 119.4
C11 C16 H16A 119.4
C45 C44 C49 116.8(3)
C45 C44 C43 123.4(2)
C49 C44 C43 119.7(3)
C44 C45 C46 121.5(3)
C44 C45 H45A 119.2
C46 C45 H45A 119.2
C47 C46 C45 120.6(3)
C47 C46 H46A 119.7
C45 C46 H46A 119.7
C48 C47 C46 119.1(3)
C48 C47 H47A 120.5
C46 C47 H47A 120.5
C49 C48 C47 120.2(3)
C49 C48 H48A 119.9
C47 C48 H48A 119.9
C48 C49 C44 121.6(3)
C48 C49 H49A 119.2
C44 C49 H49A 119.2
C51 C50 C55 117.6(3)
C51 C50 C43 120.0(3)
C55 C50 C43 122.3(3)
C52 C51 C50 121.6(3)
C52 C51 H51A 119.2
C50 C51 H51A 119.2
C53 C52 C51 120.3(3)
C53 C52 H52A 119.9
C51 C52 H52A 119.9
C54 C53 C52 118.8(3)
C54 C53 H53A 120.6
C52 C53 H53A 120.6
C53 C54 C55 121.1(3)
C53 C54 H54A 119.4
C55 C54 H54A 119.4
C54 C55 C50 120.4(3)
C54 C55 H55A 119.8
C50 C55 H55A 119.8
C61 C56 C57 116.3(3)
C61 C56 C43 120.5(2)
C57 C56 C43 122.9(3)
C58 C57 C56 121.1(3)
C58 C57 H57A 119.4
C56 C57 H57A 119.4
C59 C58 C57 120.9(3)
C59 C58 H58A 119.5
C57 C58 H58A 119.5
C58 C59 C60 118.7(3)
C58 C59 H59A 120.6
C60 C59 H59A 120.6
C59 C60 C61 120.3(3)
C59 C60 H60A 119.9
C61 C60 H60A 119.9
C60 C61 C56 122.6(3)
C60 C61 H61A 118.7
C56 C61 H61A 118.7

loop_
_geom_bond_atom_site_label_1
_geom_bond_atom_site_label_2
_geom_bond_distance
Zr1 O2 1.9662(18)
Zr1 O1 1.9808(17)
Zr1 C10 2.265(3)
Zr1 C17 2.280(3)
Zr1 N1 2.363(2)
Zr1 C11 2.604(2)
N1 C38 1.497(3)
N1 C3 1.507(3)
N1 C2 1.516(3)
O1 C9 1.345(3)
O2 C1 1.400(3)
C1 C24 1.538(4)
C1 C30 1.550(4)
C1 C2 1.587(3)
C2 C36 1.527(4)
C2 H2A 1.0000
C3 C4 1.516(4)
C3 H3A 0.9900
C3 H3B 0.9900
C4 C5 1.391(4)
C4 C9 1.406(3)
C5 C6 1.393(4)
C5 H5A 0.9500
C6 C7 1.398(4)
C6 C39 1.532(4)
C7 C8 1.393(4)
C7 H7A 0.9500
C8 C9 1.402(4)
C8 C43 1.560(4)
C39 C41 1.532(4)
C39 C40 1.535(4)
C39 C42 1.538(4)
C40 H40A 0.9800
C40 H40B 0.9800
C40 H40C 0.9800
C41 H41A 0.9800
C41 H41B 0.9800
C41 H41C 0.9800
C42 H42A 0.9800
C42 H42B 0.9800
C42 H42C 0.9800
C36 C37 1.533(4)
C36 H36A 0.9900
C36 H36B 0.9900
C37 C38 1.536(4)
C37 H37A 0.9900
C37 H37B 0.9900
C38 H38A 0.9900
C38 H38B 0.9900
C24 C25 1.390(4)
C24 C29 1.393(4)
C25 C26 1.386(4)
C25 H25A 0.9500
C26 C27 1.377(4)
C26 H26A 0.9500
C27 C28 1.381(4)
C27 H27A 0.9500
C28 C29 1.388(4)
C28 H28A 0.9500
C29 H29A 0.9500
C30 C35 1.390(4)
C30 C31 1.392(4)
C31 C32 1.386(4)
C31 H31A 0.9500
C32 C33 1.374(5)
C32 H32A 0.9500
C33 C34 1.383(4)
C33 H33A 0.9500
C34 C35 1.383(4)
C34 H34A 0.9500
C35 H35A 0.9500
C43 C44 1.557(4)
C43 C50 1.552(4)
C43 C56 1.565(4)
C17 C18 1.484(4)
C17 H17A 0.9900
C17 H17B 0.9900
C18 C19 1.401(4)
C18 C23 1.391(4)
C19 C20 1.378(4)
C19 H19A 0.9500
C20 C21 1.379(5)
C20 H20A 0.9500
C21 C22 1.378(5)
C21 H21A 0.9500
C22 C23 1.389(4)
C22 H22A 0.9500
C23 H23A 0.9500
C10 C11 1.457(4)
C10 H10A 0.9900
C10 H10B 0.9900
C11 C12 1.405(4)
C11 C16 1.419(4)
C12 C13 1.371(5)
C12 H12A 0.9500
C13 C14 1.379(5)
C13 H13A 0.9500
C14 C15 1.391(5)
C14 H14A 0.9500
C15 C16 1.386(4)
C15 H15A 0.9500
C16 H16A 0.9500
C44 C45 1.383(4)
C44 C49 1.411(4)
C45 C46 1.386(4)
C45 H45A 0.9500
C46 C47 1.382(5)
C46 H46A 0.9500
C47 C48 1.381(5)
C47 H47A 0.9500
C48 C49 1.380(4)
C48 H48A 0.9500
C49 H49A 0.9500
C50 C51 1.385(4)
C50 C55 1.390(4)
C51 C52 1.384(4)
C51 H51A 0.9500
C52 C53 1.374(5)
C52 H52A 0.9500
C53 C54 1.377(5)
C53 H53A 0.9500
C54 C55 1.386(4)
C54 H54A 0.9500
C55 H55A 0.9500
C56 C61 1.386(4)
C56 C57 1.396(4)
C57 C58 1.391(4)
C57 H57A 0.9500
C58 C59 1.370(5)
C58 H58A 0.9500
C59 C60 1.377(5)
C59 H59A 0.9500
C60 C61 1.376(4)
C60 H60A 0.9500
C61 H61A 0.9500

loop_
_geom_torsion_atom_site_label_1
_geom_torsion_atom_site_label_2
_geom_torsion_atom_site_label_3
_geom_torsion_atom_site_label_4
_geom_torsion
O2 Zr1 N1 C38 -91.96(18)
O1 Zr1 N1 C38 86.17(18)
C10 Zr1 N1 C38 -6.7(2)
C17 Zr1 N1 C38 177.61(18)
C11 Zr1 N1 C38 -16.9(3)
O2 Zr1 N1 C3 143.10(18)
O1 Zr1 N1 C3 -38.77(17)
C10 Zr1 N1 C3 -131.60(17)
C17 Zr1 N1 C3 52.7(2)
C11 Zr1 N1 C3 -141.8(2)
O2 Zr1 N1 C2 21.85(16)
O1 Zr1 N1 C2 -160.02(18)
C10 Zr1 N1 C2 107.15(18)
C17 Zr1 N1 C2 -68.6(2)
C11 Zr1 N1 C2 96.9(2)
O2 Zr1 O1 C9 6.6(4)
C10 Zr1 O1 C9 122.2(3)
C17 Zr1 O1 C9 -113.0(3)
N1 Zr1 O1 C9 3.0(3)
C11 Zr1 O1 C9 156.0(3)
O1 Zr1 O2 C1 -15.3(3)
C10 Zr1 O2 C1 -131.6(2)
C17 Zr1 O2 C1 103.9(2)
N1 Zr1 O2 C1 -11.5(2)
C11 Zr1 O2 C1 -165.5(2)
Zr1 O2 C1 C24 -119.6(2)
Zr1 O2 C1 C30 122.4(2)
Zr1 O2 C1 C2 -2.0(3)
C38 N1 C2 C36 -38.3(2)
C3 N1 C2 C36 80.9(3)
Zr1 N1 C2 C36 -155.93(16)
C38 N1 C2 C1 88.0(2)
C3 N1 C2 C1 -152.7(2)
Zr1 N1 C2 C1 -29.6(3)
O2 C1 C2 N1 22.0(3)
C24 C1 C2 N1 137.9(2)
C30 C1 C2 N1 -98.3(2)
O2 C1 C2 C36 140.8(2)
C24 C1 C2 C36 -103.3(3)
C30 C1 C2 C36 20.4(3)
C38 N1 C3 C4 -58.4(3)
C2 N1 C3 C4 -172.6(2)
Zr1 N1 C3 C4 65.5(3)
N1 C3 C4 C5 133.3(3)
N1 C3 C4 C9 -47.9(4)
C9 C4 C5 C6 -0.2(4)
C3 C4 C5 C6 178.7(3)
C4 C5 C6 C7 -1.9(4)
C4 C5 C6 C39 179.0(3)
C5 C6 C7 C8 2.9(4)
C39 C6 C7 C8 -177.9(3)
C6 C7 C8 C9 -1.9(4)
C6 C7 C8 C43 169.8(3)
Zr1 O1 C9 C4 14.2(4)
Zr1 O1 C9 C8 -163.1(2)
C5 C4 C9 O1 -176.0(2)
C3 C4 C9 O1 5.2(4)
C5 C4 C9 C8 1.3(4)
C3 C4 C9 C8 -177.5(3)
C7 C8 C9 O1 176.9(2)
C43 C8 C9 O1 5.2(4)
C7 C8 C9 C4 -0.4(4)
C43 C8 C9 C4 -172.0(2)
C5 C6 C39 C41 81.8(3)
C7 C6 C39 C41 -97.3(3)
C5 C6 C39 C40 -38.8(4)
C7 C6 C39 C40 142.1(3)
C5 C6 C39 C42 -157.6(3)
C7 C6 C39 C42 23.3(4)
N1 C2 C36 C37 31.7(3)
C1 C2 C36 C37 -90.1(3)
C2 C36 C37 C38 -13.1(3)
C3 N1 C38 C37 -87.0(3)
C2 N1 C38 C37 30.1(3)
Zr1 N1 C38 C37 147.90(19)
C36 C37 C38 N1 -10.5(3)
O2 C1 C24 C25 148.2(3)
C30 C1 C24 C25 -94.2(3)
C2 C1 C24 C25 32.7(3)
O2 C1 C24 C29 -29.0(3)
C30 C1 C24 C29 88.6(3)
C2 C1 C24 C29 -144.4(2)
C29 C24 C25 C26 1.8(4)
C1 C24 C25 C26 -175.4(3)
C24 C25 C26 C27 -0.4(5)
C25 C26 C27 C28 -1.0(5)
C26 C27 C28 C29 0.8(5)
C27 C28 C29 C24 0.7(5)
C25 C24 C29 C28 -2.0(4)
C1 C24 C29 C28 175.3(3)
O2 C1 C30 C35 -18.9(3)
C24 C1 C30 C35 -135.7(2)
C2 C1 C30 C35 100.4(3)
O2 C1 C30 C31 157.0(2)
C24 C1 C30 C31 40.2(3)
C2 C1 C30 C31 -83.7(3)
C35 C30 C31 C32 -0.3(4)
C1 C30 C31 C32 -176.3(3)
C30 C31 C32 C33 0.4(5)
C31 C32 C33 C34 -0.8(5)
C32 C33 C34 C35 1.0(5)
C33 C34 C35 C30 -0.8(4)
C31 C30 C35 C34 0.5(4)
C1 C30 C35 C34 176.5(3)
C7 C8 C43 C44 124.2(3)
C9 C8 C43 C44 -64.4(3)
C7 C8 C43 C50 4.5(4)
C9 C8 C43 C50 175.9(2)
C7 C8 C43 C56 -112.3(3)
C9 C8 C43 C56 59.1(3)
O2 Zr1 C17 C18 -79.3(2)
O1 Zr1 C17 C18 75.2(2)
C10 Zr1 C17 C18 178.98(18)
N1 Zr1 C17 C18 -5.4(2)
C11 Zr1 C17 C18 -179.0(2)
Zr1 C17 C18 C19 -86.9(3)
Zr1 C17 C18 C23 92.2(3)
C23 C18 C19 C20 -1.4(5)
C17 C18 C19 C20 177.7(3)
C18 C19 C20 C21 1.0(5)
C19 C20 C21 C22 -0.3(5)
C20 C21 C22 C23 0.2(5)
C21 C22 C23 C18 -0.7(5)
C19 C18 C23 C22 1.3(4)
C17 C18 C23 C22 -177.8(3)
O2 Zr1 C10 C11 -99.77(17)
O1 Zr1 C10 C11 106.57(17)
C17 Zr1 C10 C11 3.7(2)
N1 Zr1 C10 C11 -171.78(15)
Zr1 C10 C11 C12 81.8(3)
Zr1 C10 C11 C16 -86.8(3)
O2 Zr1 C11 C12 -36.8(2)
O1 Zr1 C11 C12 157.9(2)
C10 Zr1 C11 C12 -121.5(3)
C17 Zr1 C11 C12 61.6(2)
N1 Zr1 C11 C12 -105.5(3)
O2 Zr1 C11 C16 -156.6(2)
O1 Zr1 C11 C16 38.1(2)
C10 Zr1 C11 C16 118.7(3)
C17 Zr1 C11 C16 -58.2(2)
N1 Zr1 C11 C16 134.7(2)
O2 Zr1 C11 C10 84.71(17)
O1 Zr1 C11 C10 -80.63(17)
C17 Zr1 C11 C10 -176.93(18)
N1 Zr1 C11 C10 16.0(3)
C16 C11 C12 C13 -5.1(4)
C10 C11 C12 C13 -174.2(3)
Zr1 C11 C12 C13 -113.8(3)
C11 C12 C13 C14 1.9(5)
C12 C13 C14 C15 1.5(5)
C13 C14 C15 C16 -1.4(5)
C14 C15 C16 C11 -2.0(5)
C12 C11 C16 C15 5.2(4)
C10 C11 C16 C15 174.3(3)
Zr1 C11 C16 C15 111.9(3)
C8 C43 C44 C45 4.9(4)
C50 C43 C44 C45 125.7(3)
C56 C43 C44 C45 -115.3(3)
C8 C43 C44 C49 -172.1(2)
C50 C43 C44 C49 -51.3(3)
C56 C43 C44 C49 67.6(3)
C49 C44 C45 C46 -4.1(4)
C43 C44 C45 C46 178.8(3)
C44 C45 C46 C47 0.2(5)
C45 C46 C47 C48 2.6(5)
C46 C47 C48 C49 -1.4(5)
C47 C48 C49 C44 -2.7(5)
C45 C44 C49 C48 5.3(5)
C43 C44 C49 C48 -177.5(3)
C8 C43 C50 C51 81.6(3)
C44 C43 C50 C51 -41.3(3)
C56 C43 C50 C51 -162.8(3)
C8 C43 C50 C55 -95.6(3)
C44 C43 C50 C55 141.5(3)
C56 C43 C50 C55 20.0(3)
C55 C50 C51 C52 -0.1(4)
C43 C50 C51 C52 -177.4(3)
C50 C51 C52 C53 -1.0(5)
C51 C52 C53 C54 2.1(5)
C52 C53 C54 C55 -2.2(5)
C53 C54 C55 C50 1.1(5)
C51 C50 C55 C54 0.0(4)
C43 C50 C55 C54 177.3(3)
C8 C43 C56 C61 25.5(3)
C44 C43 C56 C61 149.5(3)
C50 C43 C56 C61 -92.1(3)
C8 C43 C56 C57 -161.1(3)
C44 C43 C56 C57 -37.2(4)
C50 C43 C56 C57 81.3(3)
C61 C56 C57 C58 -0.1(4)
C43 C56 C57 C58 -173.7(3)
C56 C57 C58 C59 -0.4(5)
C57 C58 C59 C60 -0.2(5)
C58 C59 C60 C61 1.3(6)
C59 C60 C61 C56 -1.8(5)
C57 C56 C61 C60 1.1(4)
C43 C56 C61 C60 174.9(3)
